data_1511392
loop_
_publ_author_name
'Chaban, N.F.'
'Mikhalenko, S.I.'
'Kuz'ma, Yu.B.'

_publ_section_title
;
 Ln8 Re13-x B12 (Ln-Ce, Nd, Gd) compounds with the structural type of Pr8
 Re13-x B12
;
_journal_name_full 'Izvestiya Akademii Nauk SSSR, Neorganicheskie Materialy'
_journal_page_first 350
_journal_page_last 352
_journal_volume 28
_journal_year 1992
_chemical_formula_sum 'B12 Nd8 Re12.9'
_chemical_name_systematic 'Nd8 Re12.9 B12'
_space_group_IT_number 166
_symmetry_space_group_name_Hall '-R 3 2"'
_symmetry_space_group_name_H-M 'R -3 m :H'
_cell_angle_alpha 90
_cell_angle_beta 90
_cell_angle_gamma 120
_cell_formula_units_Z 3
_cell_length_a 10.653
_cell_length_b 10.653
_cell_length_c 14.617
_cell_volume 1436.590
_citation_journal_id_ASTM IVNMAW
_cod_data_source_file boron0-1_535.cif
_cod_data_source_block B12Nd8Re12.9
_cod_original_cell_volume 1436.59
_cod_database_code 1511392

loop_
_symmetry_equiv_pos_as_xyz
x,y,z
-y,x-y,z
-x+y,-x,z
y,x,-z
-x,-x+y,-z
x-y,-y,-z
-x,-y,-z
y,-x+y,-z
x-y,x,-z
-y,-x,z
x,x-y,z
-x+y,y,z
x+2/3,y+1/3,z+1/3
-y+2/3,x-y+1/3,z+1/3
-x+y+2/3,-x+1/3,z+1/3
y+2/3,x+1/3,-z+1/3
-x+2/3,-x+y+1/3,-z+1/3
x-y+2/3,-y+1/3,-z+1/3
-x+2/3,-y+1/3,-z+1/3
y+2/3,-x+y+1/3,-z+1/3
x-y+2/3,x+1/3,-z+1/3
-y+2/3,-x+1/3,z+1/3
x+2/3,x-y+1/3,z+1/3
-x+y+2/3,y+1/3,z+1/3
x+1/3,y+2/3,z+2/3
-y+1/3,x-y+2/3,z+2/3
-x+y+1/3,-x+2/3,z+2/3
y+1/3,x+2/3,-z+2/3
-x+1/3,-x+y+2/3,-z+2/3
x-y+1/3,-y+2/3,-z+2/3
-x+1/3,-y+2/3,-z+2/3
y+1/3,-x+y+2/3,-z+2/3
x-y+1/3,x+2/3,-z+2/3
-y+1/3,-x+2/3,z+2/3
x+1/3,x-y+2/3,z+2/3
-x+y+1/3,y+2/3,z+2/3

loop_
_atom_site_label
_atom_site_type_symbol
_atom_site_fract_x
_atom_site_fract_y
_atom_site_fract_z
_atom_site_occupancy
_atom_site_U_iso_or_equiv
Re3 Re 0.5824 0.1648 0.496 1 0.0
Nd2 Nd 0.5023 0.0046 0.3141 1 0.0
B2 B 0.827 0 0.5 1 0.0
Re2 Re 0.1545 0.309 0.2497 1 0.0
Re1 Re 0 0 0 0.9 0.0
B1 B 0.342 0 0.5 1 0.0
Nd1 Nd 0 0 0.3492 1 0.0
